data_7134534
loop_
_publ_author_name
'Wei, Ying'
'Zhou, Jie'
'Zhou, Lin'
'Wei, Zhenhong'

_publ_section_title
;
 Three antimony-based organic--inorganic hybrid perovskites
 (1,4-3.2.2-H2dabcn)SbX5 (X = Cl, Br, I) show progressively decreasing
 phase transition temperatures and bandgaps
;
_journal_issue 47
_journal_name_full 'Chemical Communications'
_journal_page_first 8600
_journal_page_last 8603
_journal_paper_doi 10.1039/D5CC01861G
_journal_volume 61
_journal_year 2025
_chemical_formula_moiety 'Cl10 Sb2, 2(C7 N2)'
_chemical_formula_sum 'C14 Cl10 N4 Sb2'
_chemical_formula_weight 822.20
_space_group_crystal_system orthorhombic
_space_group_IT_number 62
_space_group_name_Hall '-P 2ac 2n'
_space_group_name_H-M_alt 'P n m a'
_atom_sites_solution_primary dual
_audit_creation_date 2025-01-12
_audit_creation_method
;
Olex2 1.5
(compiled 2022.04.07 svn.rca3783a0 for OlexSys, GUI svn.r6498)
;
_audit_update_record
;
2025-03-27 deposited with the CCDC.	2025-05-09 downloaded from the CCDC.
;
_cell_angle_alpha 90
_cell_angle_beta 90
_cell_angle_gamma 90
_cell_formula_units_Z 2
_cell_length_a 13.9507(9)
_cell_length_b 8.5795(5)
_cell_length_c 11.9950(7)
_cell_measurement_reflns_used 4901
_cell_measurement_temperature 468.00(10)
_cell_measurement_theta_max 30.4140
_cell_measurement_theta_min 3.2480
_cell_volume 1435.68(15)
_computing_cell_refinement 'CrysAlisPro 1.171.43.111a (Rigaku OD, 2024)'
_computing_data_collection 'CrysAlisPro system (CCD 43.111a 64-bit (release 27-02-2024))'
_computing_data_reduction 'CrysAlisPro 1.171.43.111a (Rigaku OD, 2024)'
_computing_molecular_graphics 'Olex2 1.5 (Dolomanov et al., 2009)'
_computing_publication_material 'Olex2 1.5 (Dolomanov et al., 2009)'
_computing_structure_refinement 'SHELXL 2018/3 (Sheldrick, 2015)'
_computing_structure_solution 'SHELXT 2018/2 (Sheldrick, 2018)'
_diffrn_ambient_environment air
_diffrn_ambient_temperature 468.00(10)
_diffrn_detector 'Hybrid Pixel Array Detector'
_diffrn_detector_area_resol_mean 10.0000
_diffrn_detector_type HyPix
_diffrn_measured_fraction_theta_full 0.991
_diffrn_measured_fraction_theta_max 0.811
_diffrn_measurement_details
;
List of Runs (angles in degrees, time in seconds):

  # Type    Start    End  Width  t~exp~   \w     \q     \k     \f   Frames
#--------------------------------------------------------------------------
  1  \w    -12.00  38.00   0.50    0.47    --    5.26 -99.00 -60.00  100
  2  \w    -10.00  15.00   0.50    0.47    --   -4.99 -99.00 -60.00   50
  3  \w     -5.00  21.00   0.50    0.47    --   -4.99 -99.00-120.00   52
  4  \w    -17.00   8.00   0.50    0.47    --   -4.99 -99.00-180.00   50
  5  \w    -57.00  11.00   0.50    0.47    --    5.26 -38.00-141.00  136
;
_diffrn_measurement_device 'four-circle diffractometer'
_diffrn_measurement_device_type 'XtaLAB Synergy R, DW system, HyPix'
_diffrn_measurement_method '\w scans'
_diffrn_orient_matrix_type 'CrysAlisPro convention (1999,Acta A55,543-557)'
_diffrn_orient_matrix_UB_11 0.0369565000
_diffrn_orient_matrix_UB_12 -0.0386780000
_diffrn_orient_matrix_UB_13 -0.0174453000
_diffrn_orient_matrix_UB_21 0.0340767000
_diffrn_orient_matrix_UB_22 0.0359834000
_diffrn_orient_matrix_UB_23 0.0351324000
_diffrn_orient_matrix_UB_31 -0.0075917000
_diffrn_orient_matrix_UB_32 -0.0266148000
_diffrn_orient_matrix_UB_33 0.0727485000
_diffrn_radiation_monochromator mirror
_diffrn_radiation_probe x-ray
_diffrn_radiation_type 'Mo K\a'
_diffrn_radiation_wavelength 0.71073
_diffrn_reflns_av_R_equivalents 0.0432
_diffrn_reflns_av_unetI/netI 0.0358
_diffrn_reflns_Laue_measured_fraction_full 0.991
_diffrn_reflns_Laue_measured_fraction_max 0.811
_diffrn_reflns_limit_h_max 19
_diffrn_reflns_limit_h_min -18
_diffrn_reflns_limit_k_max 9
_diffrn_reflns_limit_k_min -11
_diffrn_reflns_limit_l_max 17
_diffrn_reflns_limit_l_min -16
_diffrn_reflns_number 9261
_diffrn_reflns_point_group_measured_fraction_full 0.991
_diffrn_reflns_point_group_measured_fraction_max 0.811
_diffrn_reflns_theta_full 25.242
_diffrn_reflns_theta_max 30.900
_diffrn_reflns_theta_min 2.919
_diffrn_source 'Rotating-anode X-ray tube'
_diffrn_source_type 'Rigaku (Mo) X-ray Source'
_exptl_absorpt_coefficient_mu 2.822
_exptl_absorpt_correction_T_max 1.00000
_exptl_absorpt_correction_T_min 0.33431
_exptl_absorpt_correction_type multi-scan
_exptl_absorpt_process_details
;
CrysAlisPro 1.171.43.111a (Rigaku Oxford Diffraction, 2024)
Empirical absorption correction using spherical harmonics,
implemented in SCALE3 ABSPACK scaling algorithm.
;
_exptl_crystal_density_diffrn 1.967
_exptl_crystal_description block
_exptl_crystal_F_000 768
_exptl_crystal_size_max 0.05
_exptl_crystal_size_mid 0.04
_exptl_crystal_size_min 0.03
_refine_diff_density_max 1.021
_refine_diff_density_min -0.674
_refine_diff_density_rms 0.135
_refine_ls_extinction_coef 0.0034(12)
_refine_ls_extinction_expression Fc^*^=kFc[1+0.001xFc^2^\l^3^/sin(2\q)]^-1/4^
_refine_ls_extinction_method 'SHELXL-2018/3 (Sheldrick 2018)'
_refine_ls_goodness_of_fit_ref 1.100
_refine_ls_hydrogen_treatment undef
_refine_ls_matrix_type full
_refine_ls_number_parameters 77
_refine_ls_number_reflns 1954
_refine_ls_number_restraints 114
_refine_ls_restrained_S_all 1.117
_refine_ls_R_factor_all 0.0719
_refine_ls_R_factor_gt 0.0519
_refine_ls_shift/su_max 0.001
_refine_ls_shift/su_mean 0.000
_refine_ls_structure_factor_coef Fsqd
_refine_ls_weighting_details 'w=1/[\s^2^(Fo^2^)+(0.0967P)^2^+0.6612P] where P=(Fo^2^+2Fc^2^)/3'
_refine_ls_weighting_scheme calc
_refine_ls_wR_factor_gt 0.1506
_refine_ls_wR_factor_ref 0.1634
_reflns_Friedel_coverage 0.000
_reflns_number_gt 1411
_reflns_number_total 1954
_reflns_threshold_expression 'I > 2\s(I)'
_cod_data_source_file d5cc01861g2.cif
_cod_data_source_block wy-2-468k_auto
_cod_depositor_comments 'Adding full bibliography for 7134531--7134536.cif.'
_cod_database_code 7134534
_shelx_shelxl_version_number 2018/3
_chemical_oxdiff_formula 'C H N Sb Cl'
_shelx_space_group_comment
;
The symmetry employed for this shelxl refinement is uniquely defined
by the following loop, which should always be used as a source of
symmetry information in preference to the above space-group names.
They are only intended as comments.
;
_olex2_refinement_description
;
1. Shared sites
{N1, C5}
{C3, N3}
2. Uiso/Uaniso restraints and constraints
C1 \\sim N1 \\sim C2 \\sim C3 \\sim N3 \\sim C5 \\sim C4: within 2A with sigma
of 0.01 and sigma for terminal atoms of 0.02 within 2A
Uanis(C1) \\sim Ueq, Uanis(N1) \\sim Ueq, Uanis(C2) \\sim Ueq, Uanis(C3) \\sim
Ueq, Uanis(N3) \\sim Ueq, Uanis(C5) \\sim Ueq, Uanis(C4) \\sim Ueq: with sigma
of 0.01 and sigma for terminal atoms of 0.02
Uanis(N1) = Uanis(C5)
Uanis(C3) = Uanis(N3)
3. Others
 Fixed Sof: N1(0.5) C3(0.5) C5(0.5) N3(0.5)
;
_olex2_submission_special_instructions 'No special instructions were received'
_oxdiff_exptl_absorpt_empirical_details
;
Empirical correction (ABSPACK) includes:
- Absorption correction using spherical harmonics
- Frame scaling
;
_oxdiff_exptl_absorpt_empirical_full_max 2.094
_oxdiff_exptl_absorpt_empirical_full_min 0.675

loop_
_space_group_symop_operation_xyz
'x, y, z'
'-x+1/2, -y, z+1/2'
'-x, y+1/2, -z'
'x+1/2, -y+1/2, -z+1/2'
'-x, -y, -z'
'x-1/2, y, -z-1/2'
'x, -y-1/2, z'
'-x-1/2, y-1/2, z-1/2'

loop_
_atom_site_label
_atom_site_type_symbol
_atom_site_fract_x
_atom_site_fract_y
_atom_site_fract_z
_atom_site_U_iso_or_equiv
_atom_site_adp_type
_atom_site_occupancy
_atom_site_site_symmetry_order
_atom_site_calc_flag
_atom_site_refinement_flags_posn
_atom_site_refinement_flags_adp
_atom_site_refinement_flags_occupancy
_atom_site_disorder_assembly
_atom_site_disorder_group
Sb1 Sb 0.43701(3) 0.750000 0.63483(4) 0.0493(3) Uani 1 2 d S T P . .
Cl1 Cl 0.3815(2) 0.9560(3) 0.77083(18) 0.1015(7) Uani 1 1 d . . . . .
Cl2 Cl 0.5998(2) 0.750000 0.7256(3) 0.0974(9) Uani 1 2 d S T P . .
Cl3 Cl 0.500000 0.500000 0.500000 0.1438(17) Uani 1 2 d S . P . .
Cl4 Cl 0.25836(19) 0.750000 0.5365(2) 0.0783(6) Uani 1 2 d S T P . .
N1 N 0.3116(8) 0.5924(14) 1.1353(8) 0.122(2) Uani 0.5 1 d . U P . .
C1 C 0.3425(11) 0.6656(13) 1.2530(9) 0.134(3) Uani 1 1 d . U . . .
C2 C 0.2480(8) 0.6668(11) 1.0407(9) 0.121(3) Uani 1 1 d . U . . .
C3 C 0.3940(8) 0.5993(12) 1.0738(9) 0.126(2) Uani 0.5 1 d . U P . .
C4 C 0.4469(9) 0.750000 1.0537(15) 0.108(3) Uani 1 2 d S TU P . .
C5 C 0.3116(8) 0.5924(14) 1.1353(8) 0.122(2) Uani 0.5 1 d . U P . .
N3 N 0.3940(8) 0.5993(12) 1.0738(9) 0.126(2) Uani 0.5 1 d . U P . .

loop_
_atom_site_aniso_label
_atom_site_aniso_U_11
_atom_site_aniso_U_22
_atom_site_aniso_U_33
_atom_site_aniso_U_23
_atom_site_aniso_U_13
_atom_site_aniso_U_12
Sb1 0.0575(4) 0.0459(4) 0.0445(3) 0.000 -0.00027(19) 0.000
Cl1 0.1289(18) 0.0939(13) 0.0818(12) -0.0055(10) 0.0042(12) 0.0123(12)
Cl2 0.0862(17) 0.0821(17) 0.124(2) 0.000 -0.0362(17) 0.000
Cl3 0.109(3) 0.216(5) 0.107(2) -0.034(3) 0.015(2) -0.032(3)
Cl4 0.0839(15) 0.0697(13) 0.0811(15) 0.000 -0.0015(12) 0.000
N1 0.129(4) 0.106(3) 0.131(4) 0.004(3) 0.008(3) -0.007(3)
C1 0.166(6) 0.117(5) 0.119(5) 0.006(4) 0.003(5) 0.005(5)
C2 0.120(5) 0.103(4) 0.139(5) 0.000(4) -0.035(4) -0.001(4)
C3 0.133(4) 0.111(3) 0.134(4) 0.008(3) 0.021(3) -0.005(3)
C4 0.103(5) 0.101(5) 0.120(6) 0.000 0.025(5) 0.000
C5 0.129(4) 0.106(3) 0.131(4) 0.004(3) 0.008(3) -0.007(3)
N3 0.133(4) 0.111(3) 0.134(4) 0.008(3) 0.021(3) -0.005(3)

loop_
_atom_type_symbol
_atom_type_description
_atom_type_scat_dispersion_real
_atom_type_scat_dispersion_imag
_atom_type_scat_source
C C 0.0033 0.0016 'International Tables Vol C Tables 4.2.6.8 and 6.1.1.4'
H H 0.0000 0.0000 'International Tables Vol C Tables 4.2.6.8 and 6.1.1.4'
Cl Cl 0.1484 0.1585 'International Tables Vol C Tables 4.2.6.8 and 6.1.1.4'
N N 0.0061 0.0033 'International Tables Vol C Tables 4.2.6.8 and 6.1.1.4'
Sb Sb -0.5866 1.5461 'International Tables Vol C Tables 4.2.6.8 and 6.1.1.4'

loop_
_geom_angle_atom_site_label_1
_geom_angle_atom_site_label_2
_geom_angle_atom_site_label_3
_geom_angle
_geom_angle_site_symmetry_1
_geom_angle_site_symmetry_3
_geom_angle_publ_flag
Cl1 Sb1 Cl1 88.75(11) . 7_575 ?
Cl1 Sb1 Cl3 86.22(6) . 3_656 ?
Cl1 Sb1 Cl3 174.57(5) 7_575 3_656 ?
Cl1 Sb1 Cl3 174.57(5) . . ?
Cl1 Sb1 Cl3 86.22(6) 7_575 . ?
Cl1 Sb1 Cl4 89.94(7) 7_575 . ?
Cl1 Sb1 Cl4 89.94(7) . . ?
Cl2 Sb1 Cl1 89.85(9) . 7_575 ?
Cl2 Sb1 Cl1 89.85(9) . . ?
Cl2 Sb1 Cl3 88.11(6) . 3_656 ?
Cl2 Sb1 Cl3 88.11(6) . . ?
Cl2 Sb1 Cl4 179.70(10) . . ?
Cl3 Sb1 Cl3 98.733(15) . 3_656 ?
Cl4 Sb1 Cl3 92.08(4) . . ?
Cl4 Sb1 Cl3 92.08(4) . 3_656 ?
Sb1 Cl3 Sb1 179.999(19) 5_666 . ?
C2 N1 C1 128.8(11) . . ?
C3 N1 C1 103.4(10) . . ?
C3 N1 C2 93.9(8) . . ?
C1 C1 N1 113.0(6) 7_575 . ?
C2 C2 N1 113.9(6) 7_575 . ?
N1 C3 C4 122.3(10) . . ?
C3 C4 C3 118.0(11) 7_575 . ?

loop_
_geom_bond_atom_site_label_1
_geom_bond_atom_site_label_2
_geom_bond_distance
_geom_bond_site_symmetry_2
_geom_bond_publ_flag
Sb1 Cl1 2.527(2) . ?
Sb1 Cl1 2.527(2) 7_575 ?
Sb1 Cl2 2.519(3) . ?
Sb1 Cl3 2.8263(3) 3_656 ?
Sb1 Cl3 2.8263(3) . ?
Sb1 Cl4 2.757(3) . ?
N1 C1 1.605(15) . ?
N1 C2 1.575(13) . ?
N1 C3 1.367(14) . ?
C1 C1 1.45(2) 7_575 ?
C2 C2 1.428(19) 7_575 ?
C3 C4 1.508(12) . ?

loop_
_geom_torsion_atom_site_label_1
_geom_torsion_atom_site_label_2
_geom_torsion_atom_site_label_3
_geom_torsion_atom_site_label_4
_geom_torsion
_geom_torsion_site_symmetry_1
_geom_torsion_site_symmetry_2
_geom_torsion_site_symmetry_3
_geom_torsion_site_symmetry_4
_geom_torsion_publ_flag
N1 C3 C4 C3 -17(2) . . . 7_575 ?
C1 N1 C2 C2 25.1(13) . . . 7_575 ?
C1 N1 C3 C4 -56.8(16) . . . . ?
C2 N1 C1 C1 -24.9(13) . . . 7_575 ?
C2 N1 C3 C4 74.6(14) . . . . ?
C3 N1 C1 C1 81.4(8) . . . 7_575 ?
C3 N1 C2 C2 -85.6(7) . . . 7_575 ?
